data_7244626
loop_
_publ_author_name
'Chen, Ziren'
'Xue, Fei'
'Liu, Tianxiang'
'Wang, Bin'
'Zhang, Yonghong'
'Jin, Weiwei'
'Xia, Yu'
'Liu, Chenjiang'

_publ_section_title
;
 Synthesis of \b-hydroxysulfides via visible-light-driven and EDA
 complex-promoted hydroxysulfenylation of styrenes with heterocyclic
 thiols in EtOH under photocatalyst-free conditions
;
_journal_issue 8
_journal_name_full 'Green Chemistry'
_journal_page_first 3250
_journal_page_last 3256
_journal_paper_doi 10.1039/D2GC00121G
_journal_volume 24
_journal_year 2022
_chemical_formula_moiety '4(C21 H16 Cl2 N2 O S), 0.5(C6 H14)'
_chemical_formula_sum 'C87 H71 Cl8 N8 O4 S4'
_chemical_formula_weight 1704.35
_space_group_crystal_system monoclinic
_space_group_IT_number 14
_space_group_name_Hall '-P 2ybc'
_space_group_name_H-M_alt 'P 1 21/c 1'
_atom_sites_solution_hydrogens geom
_atom_sites_solution_primary dual
_audit_creation_date 2020-11-08
_audit_creation_method
;
Olex2 1.3
(compiled 2020.06.28 svn.raecde09e for OlexSys, GUI svn.r6132)
;
_audit_update_record
;
2021-04-26 deposited with the CCDC.	2022-03-15 downloaded from the CCDC.
;
_cell_angle_alpha 90
_cell_angle_beta 91.148(3)
_cell_angle_gamma 90
_cell_formula_units_Z 2
_cell_length_a 24.764(5)
_cell_length_b 12.538(3)
_cell_length_c 13.430(3)
_cell_measurement_reflns_used 6694
_cell_measurement_temperature 296.15
_cell_measurement_theta_max 26.32
_cell_measurement_theta_min 2.38
_cell_volume 4169.1(16)
_computing_cell_refinement 'SAINT v8.34A (Bruker, 2013)'
_computing_data_reduction 'SAINT v8.34A (Bruker, 2013)'
_computing_molecular_graphics 'Olex2 1.3 (Dolomanov et al., 2009)'
_computing_publication_material 'Olex2 1.3 (Dolomanov et al., 2009)'
_computing_structure_refinement 'SHELXL 2018/3 (Sheldrick, 2015)'
_computing_structure_solution 'SHELXT 2014/5 (Sheldrick, 2014)'
_diffrn_ambient_temperature 296.15
_diffrn_measured_fraction_theta_full 0.996
_diffrn_measured_fraction_theta_max 0.964
_diffrn_measurement_device_type 'Bruker APEX-II CCD'
_diffrn_measurement_method '\f and \w scans'
_diffrn_radiation_monochromator graphite
_diffrn_radiation_type MoK\a
_diffrn_radiation_wavelength 0.71073
_diffrn_reflns_av_R_equivalents 0.0313
_diffrn_reflns_av_unetI/netI 0.0398
_diffrn_reflns_Laue_measured_fraction_full 0.996
_diffrn_reflns_Laue_measured_fraction_max 0.964
_diffrn_reflns_limit_h_max 26
_diffrn_reflns_limit_h_min -32
_diffrn_reflns_limit_k_max 15
_diffrn_reflns_limit_k_min -15
_diffrn_reflns_limit_l_max 17
_diffrn_reflns_limit_l_min -17
_diffrn_reflns_number 25147
_diffrn_reflns_point_group_measured_fraction_full 0.996
_diffrn_reflns_point_group_measured_fraction_max 0.964
_diffrn_reflns_theta_full 25.242
_diffrn_reflns_theta_max 27.751
_diffrn_reflns_theta_min 2.312
_diffrn_source_current 30.0
_diffrn_source_power 1.5
_diffrn_source_voltage 50.0
_diffrn_standards_number 0
_exptl_absorpt_coefficient_mu 0.426
_exptl_absorpt_correction_T_max 0.7456
_exptl_absorpt_correction_T_min 0.6752
_exptl_absorpt_correction_type multi-scan
_exptl_absorpt_process_details
;
SADABS-2014/5 (Bruker,2014/5) was used for absorption correction.
wR2(int) was 0.0512 before and 0.0296 after correction.
The Ratio of minimum to maximum transmission is 0.9056.
The \l/2 correction factor is 0.00150.
;
_exptl_crystal_colour colourless
_exptl_crystal_colour_primary colourless
_exptl_crystal_density_diffrn 1.358
_exptl_crystal_description block
_exptl_crystal_F_000 1762
_refine_diff_density_max 0.673
_refine_diff_density_min -0.345
_refine_diff_density_rms 0.065
_refine_ls_extinction_method none
_refine_ls_goodness_of_fit_ref 1.038
_refine_ls_hydrogen_treatment constr
_refine_ls_matrix_type full
_refine_ls_number_parameters 517
_refine_ls_number_reflns 9475
_refine_ls_number_restraints 3
_refine_ls_restrained_S_all 1.050
_refine_ls_R_factor_all 0.0807
_refine_ls_R_factor_gt 0.0494
_refine_ls_shift/su_max 0.001
_refine_ls_shift/su_mean 0.000
_refine_ls_structure_factor_coef Fsqd
_refine_ls_weighting_details 'w=1/[\s^2^(Fo^2^)+(0.0893P)^2^+0.2802P] where P=(Fo^2^+2Fc^2^)/3'
_refine_ls_weighting_scheme calc
_refine_ls_wR_factor_gt 0.1375
_refine_ls_wR_factor_ref 0.1564
_reflns_Friedel_coverage 0.000
_reflns_number_gt 6404
_reflns_number_total 9475
_reflns_threshold_expression 'I > 2\s(I)'
_cod_data_source_file d2gc00121g2.cif
_cod_data_source_block 1_CCDC1
_cod_depositor_comments 'Adding full bibliography for 7244625--7244626.cif.'
_cod_original_cell_volume 4168.9(14)
_cod_database_code 7244626
_shelx_shelxl_version_number 2018/3
_shelx_space_group_comment
;
The symmetry employed for this shelxl refinement is uniquely defined
by the following loop, which should always be used as a source of
symmetry information in preference to the above space-group names.
They are only intended as comments.
;
_olex2_refinement_description
;
1. Fixed Uiso
 At 1.2 times of:
  All C(H) groups, All C(H,H) groups, All N(H) groups
 At 1.5 times of:
  All C(H,H,H) groups, All O(H) groups
2. Restrained distances
 C43-C44
 1.5 with sigma of 0.02
 C46-C43
 1.5 with sigma of 0.02
 C46-C46_$1
 1.5 with sigma of 0.02
3. Others
 Fixed Sof: C43(0.5) H43A(0.5) H43B(0.5) C44(0.5) H44A(0.5) H44B(0.5)
 H44C(0.5) C46(0.5) H46A(0.5) H46B(0.5)
4.a Secondary CH2 refined with riding coordinates:
 C4(H4A,H4B), C12(H12A,H12B), C43(H43A,H43B), C46(H46A,H46B)
4.b Aromatic/amide H refined with riding coordinates:
 N2(H2), C7(H7), C14(H14), C17(H17), C22(H22), C24(H24), C30(H30), C31(H31),
 C35(H35), C36(H36), C37(H37), C38(H38), C39(H39), N3(H3), C19(H19), C20(H20),
 C23(H23), C25(H25), C26(H26), C27(H27), C28(H28), C29(H29), C34(H34), C40(H40),
  C41(H41), C42(H42)
4.c Idealised Me refined as rotating group:
 C44(H44A,H44B,H44C)
4.d Idealised tetrahedral OH refined as rotating group:
 O1(H1), O2(H2A)
;
_olex2_submission_special_instructions 'No special instructions were received'

loop_
_space_group_symop_operation_xyz
'x, y, z'
'-x, y+1/2, -z+1/2'
'-x, -y, -z'
'x, -y-1/2, z-1/2'

loop_
_atom_site_label
_atom_site_type_symbol
_atom_site_fract_x
_atom_site_fract_y
_atom_site_fract_z
_atom_site_U_iso_or_equiv
_atom_site_adp_type
_atom_site_occupancy
_atom_site_site_symmetry_order
_atom_site_calc_flag
_atom_site_refinement_flags_posn
_atom_site_refinement_flags_adp
_atom_site_refinement_flags_occupancy
_atom_site_disorder_assembly
_atom_site_disorder_group
Cl1 Cl 0.32032(3) 0.33412(6) 1.02863(5) 0.0590(2) Uani 1 1 d . . . . .
Cl2 Cl 0.27774(3) 0.56733(6) 1.01756(6) 0.0598(2) Uani 1 1 d . . . . .
S1 S 0.55550(2) 0.62436(5) 0.76454(5) 0.04018(16) Uani 1 1 d . . . . .
O1 O 0.54790(6) 0.35771(12) 0.72730(12) 0.0395(4) Uani 1 1 d . . . . .
H1 H 0.528781 0.391423 0.765265 0.059 Uiso 1 1 calc R U . . .
N1 N 0.49009(7) 0.48043(15) 0.85499(14) 0.0361(4) Uani 1 1 d . . . . .
N2 N 0.45868(7) 0.64679(15) 0.84542(14) 0.0383(4) Uani 1 1 d . . . . .
H2 H 0.457581 0.713731 0.831583 0.046 Uiso 1 1 calc R U . . .
C1 C 0.43980(9) 0.48493(17) 0.89814(16) 0.0336(5) Uani 1 1 d . . . . .
C2 C 0.49919(9) 0.57855(17) 0.82566(16) 0.0340(5) Uani 1 1 d . . . . .
C3 C 0.41939(9) 0.58838(17) 0.89212(16) 0.0347(5) Uani 1 1 d . . . . .
C4 C 0.60066(8) 0.51238(18) 0.77908(17) 0.0357(5) Uani 1 1 d . . . . .
H4A H 0.637319 0.539111 0.775300 0.043 Uiso 1 1 calc R U . . .
H4B H 0.596368 0.484196 0.845717 0.043 Uiso 1 1 calc R U . . .
C5 C 0.59493(8) 0.41889(17) 0.70555(16) 0.0331(5) Uani 1 1 d . . . . .
C6 C 0.59106(9) 0.45453(18) 0.59782(17) 0.0363(5) Uani 1 1 d . . . . .
C7 C 0.40920(9) 0.40482(18) 0.94102(17) 0.0388(5) Uani 1 1 d . . . . .
H7 H 0.421991 0.335207 0.945387 0.047 Uiso 1 1 calc R U . . .
C9 C 0.64414(9) 0.34729(18) 0.72723(18) 0.0388(5) Uani 1 1 d . . . . .
C10 C 0.35962(9) 0.43177(19) 0.97659(16) 0.0389(5) Uani 1 1 d . . . . .
C14 C 0.36979(9) 0.61652(19) 0.92896(17) 0.0399(5) Uani 1 1 d . . . . .
H14 H 0.357012 0.686189 0.925422 0.048 Uiso 1 1 calc R U . . .
C16 C 0.34028(9) 0.5362(2) 0.97115(17) 0.0391(5) Uani 1 1 d . . . . .
C17 C 0.55861(10) 0.4001(2) 0.53047(19) 0.0475(6) Uani 1 1 d . . . . .
H17 H 0.538471 0.342152 0.551970 0.057 Uiso 1 1 calc R U . . .
C22 C 0.64178(11) 0.2716(2) 0.8007(2) 0.0513(6) Uani 1 1 d . . . . .
H22 H 0.609959 0.262092 0.835219 0.062 Uiso 1 1 calc R U . . .
C24 C 0.61924(12) 0.5409(2) 0.5619(2) 0.0573(7) Uani 1 1 d . . . . .
H24 H 0.641148 0.580252 0.605268 0.069 Uiso 1 1 calc R U . . .
C30 C 0.69178(10) 0.3599(2) 0.6778(2) 0.0576(7) Uani 1 1 d . . . . .
H30 H 0.694179 0.411266 0.628129 0.069 Uiso 1 1 calc R U . . .
C31 C 0.55556(13) 0.4300(3) 0.4322(2) 0.0639(8) Uani 1 1 d . . . . .
H31 H 0.533841 0.391274 0.387945 0.077 Uiso 1 1 calc R U . . .
C35 C 0.58357(14) 0.5146(3) 0.3987(2) 0.0680(9) Uani 1 1 d . . . . .
H35 H 0.580917 0.534674 0.332173 0.082 Uiso 1 1 calc R U . . .
C36 C 0.68641(14) 0.2090(2) 0.8238(3) 0.0704(9) Uani 1 1 d . . . . .
H36 H 0.684434 0.157617 0.873518 0.085 Uiso 1 1 calc R U . . .
C37 C 0.61559(15) 0.5698(3) 0.4633(2) 0.0720(9) Uani 1 1 d . . . . .
H37 H 0.635269 0.627857 0.440737 0.086 Uiso 1 1 calc R U . . .
C38 C 0.73342(14) 0.2230(3) 0.7735(3) 0.0807(11) Uani 1 1 d . . . . .
H38 H 0.763448 0.181289 0.789370 0.097 Uiso 1 1 calc R U . . .
C39 C 0.73624(12) 0.2970(3) 0.7010(3) 0.0776(10) Uani 1 1 d . . . . .
H39 H 0.768127 0.305890 0.666542 0.093 Uiso 1 1 calc R U . . .
Cl3 Cl -0.12216(4) 0.19869(9) 0.34208(9) 0.1011(4) Uani 1 1 d . . . . .
Cl4 Cl -0.14084(3) 0.10651(10) 0.55431(10) 0.1061(4) Uani 1 1 d . . . . .
S2 S 0.17085(2) 0.17781(6) 0.55879(4) 0.04892(19) Uani 1 1 d . . . . .
O2 O 0.12052(6) 0.20510(14) 0.77520(12) 0.0434(4) Uani 1 1 d . . . . .
H2A H 0.101351 0.183958 0.728781 0.065 Uiso 1 1 calc R U . . .
N3 N 0.07955(8) 0.19902(18) 0.44950(15) 0.0472(5) Uani 1 1 d . . . . .
H3 H 0.096335 0.222570 0.398542 0.057 Uiso 1 1 calc R U . . .
N4 N 0.06635(8) 0.13701(18) 0.60287(15) 0.0481(5) Uani 1 1 d . . . . .
C8 C 0.21449(9) 0.2493(2) 0.76987(16) 0.0398(5) Uani 1 1 d . . . . .
C11 C 0.17336(9) 0.15915(19) 0.76793(16) 0.0372(5) Uani 1 1 d . . . . .
C12 C 0.17780(10) 0.0975(2) 0.66961(16) 0.0404(5) Uani 1 1 d . . . . .
H12A H 0.150189 0.042667 0.667623 0.048 Uiso 1 1 calc R U . . .
H12B H 0.212615 0.062123 0.668893 0.048 Uiso 1 1 calc R U . . .
C13 C 0.10184(9) 0.1695(2) 0.53771(17) 0.0416(5) Uani 1 1 d . . . . .
C15 C 0.18028(10) 0.0809(2) 0.85437(18) 0.0446(6) Uani 1 1 d . . . . .
C18 C 0.02497(10) 0.1842(2) 0.45692(19) 0.0459(6) Uani 1 1 d . . . . .
C19 C 0.19966(11) 0.3537(2) 0.78537(19) 0.0494(6) Uani 1 1 d . . . . .
H19 H 0.163763 0.370292 0.797301 0.059 Uiso 1 1 calc R U . . .
C20 C 0.26860(10) 0.2279(2) 0.75353(18) 0.0489(6) Uani 1 1 d . . . . .
H20 H 0.279691 0.157843 0.744128 0.059 Uiso 1 1 calc R U . . .
C21 C 0.01714(10) 0.1453(2) 0.55172(19) 0.0477(6) Uani 1 1 d . . . . .
C23 C 0.21905(12) 0.0921(2) 0.92844(19) 0.0551(7) Uani 1 1 d . . . . .
H23 H 0.243146 0.148953 0.926450 0.066 Uiso 1 1 calc R U . . .
C25 C 0.23813(14) 0.4346(2) 0.7833(2) 0.0617(8) Uani 1 1 d . . . . .
H25 H 0.227746 0.504829 0.794399 0.074 Uiso 1 1 calc R U . . .
C26 C -0.03408(11) 0.1203(3) 0.5833(2) 0.0608(8) Uani 1 1 d . . . . .
H26 H -0.039773 0.093188 0.646719 0.073 Uiso 1 1 calc R U . . .
C27 C 0.30605(11) 0.3088(3) 0.7510(2) 0.0596(8) Uani 1 1 d . . . . .
H27 H 0.342064 0.292708 0.739619 0.071 Uiso 1 1 calc R U . . .
C28 C 0.29112(13) 0.4119(3) 0.7650(2) 0.0609(8) Uani 1 1 d . . . . .
H28 H 0.316549 0.466317 0.762286 0.073 Uiso 1 1 calc R U . . .
C29 C -0.01722(11) 0.2005(2) 0.3900(2) 0.0591(7) Uani 1 1 d . . . . .
H29 H -0.011477 0.226194 0.326104 0.071 Uiso 1 1 calc R U . . .
C32 C -0.07641(11) 0.1373(3) 0.5169(3) 0.0650(8) Uani 1 1 d . . . . .
C33 C -0.06805(12) 0.1771(2) 0.4224(3) 0.0656(9) Uani 1 1 d . . . . .
C34 C 0.14468(13) -0.0032(3) 0.8600(2) 0.0642(8) Uani 1 1 d . . . . .
H34 H 0.117880 -0.011230 0.811118 0.077 Uiso 1 1 calc R U . . .
C40 C 0.22238(15) 0.0200(3) 1.0053(2) 0.0802(10) Uani 1 1 d . . . . .
H40 H 0.248764 0.027881 1.055036 0.096 Uiso 1 1 calc R U . . .
C41 C 0.18695(18) -0.0632(4) 1.0087(3) 0.0951(13) Uani 1 1 d . . . . .
H41 H 0.189471 -0.112099 1.060662 0.114 Uiso 1 1 calc R U . . .
C42 C 0.14816(16) -0.0754(3) 0.9371(3) 0.0862(11) Uani 1 1 d . . . . .
H42 H 0.124068 -0.132206 0.939915 0.103 Uiso 1 1 calc R U . . .
C43 C 0.0231(4) 0.0215(10) 1.1349(6) 0.129(4) Uani 0.5 1 d D . P . .
H43A H -0.007594 0.058278 1.162590 0.154 Uiso 0.5 1 calc R U P . .
H43B H 0.019969 -0.052717 1.154270 0.154 Uiso 0.5 1 calc R U P . .
C44 C 0.0657(4) 0.0585(7) 1.1807(7) 0.110(3) Uani 0.5 1 d D . P . .
H44A H 0.089204 0.000495 1.199088 0.165 Uiso 0.5 1 calc R U P . .
H44B H 0.055196 0.096034 1.239541 0.165 Uiso 0.5 1 calc R U P . .
H44C H 0.084387 0.106391 1.137483 0.165 Uiso 0.5 1 calc R U P . .
C46 C 0.0162(3) 0.0249(7) 1.0305(7) 0.106(3) Uani 0.5 1 d D . P . .
H46A H 0.009916 0.099702 1.016083 0.127 Uiso 0.5 1 calc R U P . .
H46B H 0.051894 0.009526 1.005627 0.127 Uiso 0.5 1 calc R U P . .

loop_
_atom_site_aniso_label
_atom_site_aniso_U_11
_atom_site_aniso_U_22
_atom_site_aniso_U_33
_atom_site_aniso_U_23
_atom_site_aniso_U_13
_atom_site_aniso_U_12
Cl1 0.0588(4) 0.0535(4) 0.0653(4) 0.0123(3) 0.0168(3) -0.0119(3)
Cl2 0.0447(4) 0.0661(5) 0.0694(5) -0.0042(4) 0.0186(3) 0.0017(3)
S1 0.0402(3) 0.0280(3) 0.0526(4) 0.0012(2) 0.0082(3) -0.0028(2)
O1 0.0363(8) 0.0320(9) 0.0507(10) -0.0096(7) 0.0098(7) -0.0073(6)
N1 0.0375(10) 0.0315(10) 0.0394(10) 0.0013(8) 0.0043(8) 0.0011(8)
N2 0.0412(11) 0.0249(10) 0.0492(11) 0.0015(8) 0.0069(9) 0.0024(8)
C1 0.0387(12) 0.0302(12) 0.0319(11) 0.0001(9) 0.0011(9) 0.0005(9)
C2 0.0363(11) 0.0298(12) 0.0359(12) -0.0017(9) 0.0002(9) 0.0006(9)
C3 0.0394(12) 0.0307(12) 0.0341(12) 0.0016(9) 0.0027(9) -0.0016(9)
C4 0.0302(11) 0.0363(13) 0.0405(12) -0.0035(10) -0.0014(9) -0.0026(9)
C5 0.0301(10) 0.0304(11) 0.0390(12) -0.0026(9) 0.0005(9) -0.0054(9)
C6 0.0360(12) 0.0341(12) 0.0387(12) -0.0048(10) 0.0000(9) 0.0006(9)
C7 0.0466(13) 0.0296(12) 0.0400(13) 0.0028(9) 0.0003(10) 0.0010(10)
C9 0.0368(12) 0.0326(12) 0.0469(14) -0.0062(10) -0.0040(10) 0.0002(9)
C10 0.0432(13) 0.0431(14) 0.0305(11) 0.0026(10) 0.0012(9) -0.0065(10)
C14 0.0432(13) 0.0350(13) 0.0418(13) -0.0006(10) 0.0068(10) 0.0046(10)
C16 0.0368(12) 0.0481(14) 0.0324(12) -0.0022(10) 0.0034(9) -0.0010(10)
C17 0.0513(15) 0.0465(15) 0.0444(14) -0.0035(11) -0.0065(11) -0.0029(12)
C22 0.0562(16) 0.0424(15) 0.0551(16) 0.0007(12) -0.0060(13) 0.0051(12)
C24 0.0683(18) 0.0560(17) 0.0476(16) -0.0009(13) 0.0033(13) -0.0215(14)
C30 0.0400(14) 0.0582(18) 0.075(2) 0.0012(15) 0.0028(13) 0.0026(12)
C31 0.0692(19) 0.079(2) 0.0429(16) -0.0069(15) -0.0123(14) 0.0002(16)
C35 0.081(2) 0.083(2) 0.0396(16) 0.0070(15) 0.0054(15) 0.0081(18)
C36 0.081(2) 0.0503(18) 0.079(2) 0.0044(15) -0.0247(18) 0.0112(16)
C37 0.100(2) 0.064(2) 0.0531(18) 0.0101(15) 0.0168(17) -0.0157(18)
C38 0.066(2) 0.061(2) 0.115(3) -0.017(2) -0.030(2) 0.0276(17)
C39 0.0417(16) 0.078(2) 0.113(3) -0.011(2) -0.0027(17) 0.0107(15)
Cl3 0.0704(6) 0.1026(8) 0.1282(9) -0.0306(6) -0.0493(6) 0.0185(5)
Cl4 0.0421(4) 0.1187(8) 0.1578(11) -0.0182(7) 0.0083(5) -0.0207(5)
S2 0.0384(3) 0.0749(5) 0.0337(3) 0.0024(3) 0.0053(2) -0.0091(3)
O2 0.0380(9) 0.0552(11) 0.0369(9) -0.0085(8) 0.0022(7) 0.0082(8)
N3 0.0466(12) 0.0614(14) 0.0336(11) 0.0041(9) 0.0024(9) -0.0044(10)
N4 0.0421(11) 0.0642(14) 0.0382(11) 0.0050(10) 0.0053(9) -0.0087(10)
C8 0.0451(13) 0.0480(14) 0.0263(11) -0.0029(10) 0.0019(9) -0.0010(11)
C11 0.0363(11) 0.0445(14) 0.0309(11) -0.0040(10) 0.0029(9) 0.0058(10)
C12 0.0418(13) 0.0447(14) 0.0347(12) -0.0061(10) 0.0033(10) 0.0044(10)
C13 0.0407(12) 0.0535(15) 0.0307(12) -0.0010(10) 0.0033(9) -0.0036(11)
C15 0.0466(14) 0.0496(15) 0.0378(13) 0.0014(11) 0.0076(10) 0.0052(11)
C18 0.0433(13) 0.0505(16) 0.0440(14) -0.0032(11) -0.0017(11) -0.0009(11)
C19 0.0550(15) 0.0486(16) 0.0450(14) -0.0031(12) 0.0068(12) -0.0003(12)
C20 0.0441(14) 0.0588(17) 0.0439(14) -0.0073(12) 0.0027(11) -0.0002(12)
C21 0.0422(13) 0.0533(16) 0.0475(15) -0.0033(12) 0.0022(11) -0.0046(11)
C23 0.0608(17) 0.0709(19) 0.0337(13) 0.0022(12) -0.0006(12) 0.0062(14)
C25 0.086(2) 0.0506(18) 0.0491(16) -0.0047(13) 0.0046(15) -0.0087(15)
C26 0.0448(15) 0.070(2) 0.0678(19) -0.0050(15) 0.0082(13) -0.0112(14)
C27 0.0491(15) 0.087(2) 0.0429(15) -0.0085(14) 0.0044(12) -0.0134(15)
C28 0.071(2) 0.072(2) 0.0389(14) -0.0030(14) 0.0016(13) -0.0286(16)
C29 0.0602(18) 0.0606(19) 0.0558(17) -0.0073(13) -0.0135(14) 0.0062(14)
C32 0.0384(15) 0.062(2) 0.094(3) -0.0185(17) 0.0028(15) -0.0074(13)
C33 0.0522(17) 0.0582(19) 0.086(2) -0.0244(17) -0.0225(16) 0.0084(14)
C34 0.0685(19) 0.067(2) 0.0572(18) 0.0142(15) 0.0022(14) -0.0081(15)
C40 0.083(2) 0.112(3) 0.0459(17) 0.0172(18) -0.0056(16) 0.014(2)
C41 0.108(3) 0.107(3) 0.071(2) 0.045(2) 0.005(2) 0.007(3)
C42 0.095(3) 0.082(3) 0.082(3) 0.034(2) 0.005(2) -0.014(2)
C43 0.150(9) 0.163(10) 0.072(6) 0.034(6) -0.021(6) -0.050(8)
C44 0.137(8) 0.111(7) 0.081(5) -0.008(5) -0.001(5) -0.062(6)
C46 0.071(6) 0.098(7) 0.149(10) 0.014(6) 0.024(5) 0.001(4)

loop_
_atom_type_symbol
_atom_type_description
_atom_type_scat_dispersion_real
_atom_type_scat_dispersion_imag
_atom_type_scat_source
C C 0.0033 0.0016 'International Tables Vol C Tables 4.2.6.8 and 6.1.1.4'
H H 0.0000 0.0000 'International Tables Vol C Tables 4.2.6.8 and 6.1.1.4'
Cl Cl 0.1484 0.1585 'International Tables Vol C Tables 4.2.6.8 and 6.1.1.4'
N N 0.0061 0.0033 'International Tables Vol C Tables 4.2.6.8 and 6.1.1.4'
O O 0.0106 0.0060 'International Tables Vol C Tables 4.2.6.8 and 6.1.1.4'
S S 0.1246 0.1234 'International Tables Vol C Tables 4.2.6.8 and 6.1.1.4'

loop_
_geom_angle_atom_site_label_1
_geom_angle_atom_site_label_2
_geom_angle_atom_site_label_3
_geom_angle
_geom_angle_site_symmetry_1
_geom_angle_site_symmetry_3
_geom_angle_publ_flag
C2 S1 C4 101.20(11) . . ?
C5 O1 H1 109.5 . . ?
C2 N1 C1 104.38(17) . . ?
C2 N2 H2 126.7 . . ?
C2 N2 C3 106.68(19) . . ?
C3 N2 H2 126.7 . . ?
N1 C1 C3 109.98(18) . . ?
N1 C1 C7 130.2(2) . . ?
C7 C1 C3 119.8(2) . . ?
N1 C2 S1 126.74(17) . . ?
N1 C2 N2 113.75(19) . . ?
N2 C2 S1 119.50(17) . . ?
N2 C3 C1 105.20(19) . . ?
N2 C3 C14 132.0(2) . . ?
C14 C3 C1 122.8(2) . . ?
S1 C4 H4A 107.7 . . ?
S1 C4 H4B 107.7 . . ?
H4A C4 H4B 107.1 . . ?
C5 C4 S1 118.36(15) . . ?
C5 C4 H4A 107.7 . . ?
C5 C4 H4B 107.7 . . ?
O1 C5 C4 110.06(17) . . ?
O1 C5 C6 108.49(17) . . ?
O1 C5 C9 107.11(18) . . ?
C6 C5 C4 113.05(18) . . ?
C6 C5 C9 112.81(18) . . ?
C9 C5 C4 105.13(17) . . ?
C17 C6 C5 120.3(2) . . ?
C17 C6 C24 116.8(2) . . ?
C24 C6 C5 122.8(2) . . ?
C1 C7 H7 121.1 . . ?
C10 C7 C1 117.8(2) . . ?
C10 C7 H7 121.1 . . ?
C22 C9 C5 119.7(2) . . ?
C22 C9 C30 118.5(2) . . ?
C30 C9 C5 121.8(2) . . ?
C7 C10 Cl1 118.99(19) . . ?
C7 C10 C16 121.5(2) . . ?
C16 C10 Cl1 119.50(18) . . ?
C3 C14 H14 121.8 . . ?
C16 C14 C3 116.5(2) . . ?
C16 C14 H14 121.8 . . ?
C10 C16 Cl2 120.18(18) . . ?
C14 C16 Cl2 118.18(19) . . ?
C14 C16 C10 121.6(2) . . ?
C6 C17 H17 119.5 . . ?
C31 C17 C6 121.0(3) . . ?
C31 C17 H17 119.5 . . ?
C9 C22 H22 119.7 . . ?
C9 C22 C36 120.5(3) . . ?
C36 C22 H22 119.7 . . ?
C6 C24 H24 119.3 . . ?
C37 C24 C6 121.3(3) . . ?
C37 C24 H24 119.3 . . ?
C9 C30 H30 119.6 . . ?
C9 C30 C39 120.8(3) . . ?
C39 C30 H30 119.6 . . ?
C17 C31 H31 119.5 . . ?
C35 C31 C17 121.1(3) . . ?
C35 C31 H31 119.5 . . ?
C31 C35 H35 120.4 . . ?
C31 C35 C37 119.2(3) . . ?
C37 C35 H35 120.4 . . ?
C22 C36 H36 120.0 . . ?
C38 C36 C22 120.0(3) . . ?
C38 C36 H36 120.0 . . ?
C24 C37 H37 119.7 . . ?
C35 C37 C24 120.6(3) . . ?
C35 C37 H37 119.7 . . ?
C36 C38 H38 120.0 . . ?
C39 C38 C36 120.1(3) . . ?
C39 C38 H38 120.0 . . ?
C30 C39 H39 119.9 . . ?
C38 C39 C30 120.2(3) . . ?
C38 C39 H39 119.9 . . ?
C13 S2 C12 100.32(11) . . ?
C11 O2 H2A 109.5 . . ?
C13 N3 H3 126.7 . . ?
C13 N3 C18 106.6(2) . . ?
C18 N3 H3 126.7 . . ?
C13 N4 C21 103.8(2) . . ?
C19 C8 C11 121.9(2) . . ?
C19 C8 C20 117.9(2) . . ?
C20 C8 C11 120.1(2) . . ?
O2 C11 C8 108.16(19) . . ?
O2 C11 C12 109.98(18) . . ?
O2 C11 C15 107.15(18) . . ?
C8 C11 C12 109.20(18) . . ?
C8 C11 C15 113.55(19) . . ?
C15 C11 C12 108.75(19) . . ?
S2 C12 H12A 108.5 . . ?
S2 C12 H12B 108.5 . . ?
C11 C12 S2 114.96(17) . . ?
C11 C12 H12A 108.5 . . ?
C11 C12 H12B 108.5 . . ?
H12A C12 H12B 107.5 . . ?
N3 C13 S2 120.84(17) . . ?
N4 C13 S2 125.46(19) . . ?
N4 C13 N3 113.7(2) . . ?
C23 C15 C11 123.3(2) . . ?
C23 C15 C34 118.5(3) . . ?
C34 C15 C11 118.1(2) . . ?
N3 C18 C21 105.8(2) . . ?
N3 C18 C29 131.9(3) . . ?
C29 C18 C21 122.3(2) . . ?
C8 C19 H19 119.8 . . ?
C8 C19 C25 120.3(3) . . ?
C25 C19 H19 119.8 . . ?
C8 C20 H20 119.5 . . ?
C27 C20 C8 121.0(3) . . ?
C27 C20 H20 119.5 . . ?
C18 C21 N4 110.1(2) . . ?
C18 C21 C26 120.7(2) . . ?
C26 C21 N4 129.2(2) . . ?
C15 C23 H23 119.8 . . ?
C40 C23 C15 120.4(3) . . ?
C40 C23 H23 119.8 . . ?
C19 C25 H25 119.7 . . ?
C28 C25 C19 120.7(3) . . ?
C28 C25 H25 119.7 . . ?
C21 C26 H26 121.4 . . ?
C32 C26 C21 117.2(3) . . ?
C32 C26 H26 121.4 . . ?
C20 C27 H27 119.6 . . ?
C28 C27 C20 120.8(3) . . ?
C28 C27 H27 119.6 . . ?
C25 C28 H28 120.4 . . ?
C27 C28 C25 119.2(3) . . ?
C27 C28 H28 120.4 . . ?
C18 C29 H29 121.7 . . ?
C33 C29 C18 116.7(3) . . ?
C33 C29 H29 121.7 . . ?
C26 C32 Cl4 118.2(3) . . ?
C26 C32 C33 121.6(3) . . ?
C33 C32 Cl4 120.2(2) . . ?
C29 C33 Cl3 118.3(3) . . ?
C29 C33 C32 121.5(3) . . ?
C32 C33 Cl3 120.1(3) . . ?
C15 C34 H34 119.5 . . ?
C42 C34 C15 121.0(3) . . ?
C42 C34 H34 119.5 . . ?
C23 C40 H40 120.0 . . ?
C41 C40 C23 119.9(3) . . ?
C41 C40 H40 120.0 . . ?
C40 C41 H41 119.7 . . ?
C42 C41 C40 120.7(3) . . ?
C42 C41 H41 119.7 . . ?
C34 C42 H42 120.3 . . ?
C41 C42 C34 119.5(3) . . ?
C41 C42 H42 120.3 . . ?
H43A C43 H43B 106.6 . . ?
C44 C43 H43A 106.6 . . ?
C44 C43 H43B 106.6 . . ?
C44 C43 C46 122.9(9) . . ?
C46 C43 H43A 106.6 . . ?
C46 C43 H43B 106.6 . . ?
C43 C44 H44A 109.5 . . ?
C43 C44 H44B 109.5 . . ?
C43 C44 H44C 109.5 . . ?
H44A C44 H44B 109.5 . . ?
H44A C44 H44C 109.5 . . ?
H44B C44 H44C 109.5 . . ?
C43 C46 H46A 104.1 . . ?
C43 C46 H46B 104.1 . . ?
C46 C46 C43 132.5(11) 3_557 . ?
C46 C46 H46A 104.1 3_557 . ?
C46 C46 H46B 104.1 3_557 . ?
H46A C46 H46B 105.5 . . ?

loop_
_geom_bond_atom_site_label_1
_geom_bond_atom_site_label_2
_geom_bond_distance
_geom_bond_site_symmetry_2
_geom_bond_publ_flag
Cl1 C10 1.721(2) . ?
Cl2 C16 1.726(2) . ?
S1 C2 1.730(2) . ?
S1 C4 1.803(2) . ?
O1 H1 0.8200 . ?
O1 C5 1.429(2) . ?
N1 C1 1.385(3) . ?
N1 C2 1.313(3) . ?
N2 H2 0.8600 . ?
N2 C2 1.349(3) . ?
N2 C3 1.379(3) . ?
C1 C3 1.394(3) . ?
C1 C7 1.390(3) . ?
C3 C14 1.379(3) . ?
C4 H4A 0.9700 . ?
C4 H4B 0.9700 . ?
C4 C5 1.537(3) . ?
C5 C6 1.515(3) . ?
C5 C9 1.537(3) . ?
C6 C17 1.379(3) . ?
C6 C24 1.380(4) . ?
C7 H7 0.9300 . ?
C7 C10 1.369(3) . ?
C9 C22 1.371(3) . ?
C9 C30 1.374(3) . ?
C10 C16 1.396(3) . ?
C14 H14 0.9300 . ?
C14 C16 1.373(3) . ?
C17 H17 0.9300 . ?
C17 C31 1.373(4) . ?
C22 H22 0.9300 . ?
C22 C36 1.385(4) . ?
C24 H24 0.9300 . ?
C24 C37 1.374(4) . ?
C30 H30 0.9300 . ?
C30 C39 1.385(4) . ?
C31 H31 0.9300 . ?
C31 C35 1.349(4) . ?
C35 H35 0.9300 . ?
C35 C37 1.354(5) . ?
C36 H36 0.9300 . ?
C36 C38 1.369(5) . ?
C37 H37 0.9300 . ?
C38 H38 0.9300 . ?
C38 C39 1.348(5) . ?
C39 H39 0.9300 . ?
Cl3 C33 1.725(3) . ?
Cl4 C32 1.726(3) . ?
S2 C12 1.802(2) . ?
S2 C13 1.730(2) . ?
O2 H2A 0.8200 . ?
O2 C11 1.435(3) . ?
N3 H3 0.8600 . ?
N3 C13 1.349(3) . ?
N3 C18 1.370(3) . ?
N4 C13 1.317(3) . ?
N4 C21 1.391(3) . ?
C8 C11 1.521(3) . ?
C8 C19 1.377(4) . ?
C8 C20 1.388(3) . ?
C11 C12 1.536(3) . ?
C11 C15 1.527(3) . ?
C12 H12A 0.9700 . ?
C12 H12B 0.9700 . ?
C15 C23 1.376(4) . ?
C15 C34 1.377(4) . ?
C18 C21 1.381(4) . ?
C18 C29 1.379(4) . ?
C19 H19 0.9300 . ?
C19 C25 1.392(4) . ?
C20 H20 0.9300 . ?
C20 C27 1.375(4) . ?
C21 C26 1.382(3) . ?
C23 H23 0.9300 . ?
C23 C40 1.374(4) . ?
C25 H25 0.9300 . ?
C25 C28 1.370(4) . ?
C26 H26 0.9300 . ?
C26 C32 1.379(4) . ?
C27 H27 0.9300 . ?
C27 C28 1.359(4) . ?
C28 H28 0.9300 . ?
C29 H29 0.9300 . ?
C29 C33 1.372(4) . ?
C32 C33 1.384(5) . ?
C34 H34 0.9300 . ?
C34 C42 1.377(4) . ?
C40 H40 0.9300 . ?
C40 C41 1.365(5) . ?
C41 H41 0.9300 . ?
C41 C42 1.354(5) . ?
C42 H42 0.9300 . ?
C43 H43A 0.9700 . ?
C43 H43B 0.9700 . ?
C43 C44 1.296(10) . ?
C43 C46 1.410(10) . ?
C44 H44A 0.9600 . ?
C44 H44B 0.9600 . ?
C44 H44C 0.9600 . ?
C46 C46 1.297(13) 3_557 ?
C46 H46A 0.9700 . ?
C46 H46B 0.9700 . ?

loop_
_geom_torsion_atom_site_label_1
_geom_torsion_atom_site_label_2
_geom_torsion_atom_site_label_3
_geom_torsion_atom_site_label_4
_geom_torsion
_geom_torsion_site_symmetry_1
_geom_torsion_site_symmetry_2
_geom_torsion_site_symmetry_3
_geom_torsion_site_symmetry_4
_geom_torsion_publ_flag
Cl1 C10 C16 Cl2 0.7(3) . . . . ?
Cl1 C10 C16 C14 -179.01(19) . . . . ?
S1 C4 C5 O1 -73.9(2) . . . . ?
S1 C4 C5 C6 47.6(2) . . . . ?
S1 C4 C5 C9 171.06(16) . . . . ?
O1 C5 C6 C17 -22.1(3) . . . . ?
O1 C5 C6 C24 158.2(2) . . . . ?
O1 C5 C9 C22 -31.1(3) . . . . ?
O1 C5 C9 C30 151.8(2) . . . . ?
N1 C1 C3 N2 -0.7(2) . . . . ?
N1 C1 C3 C14 179.9(2) . . . . ?
N1 C1 C7 C10 -178.6(2) . . . . ?
N2 C3 C14 C16 179.6(2) . . . . ?
C1 N1 C2 S1 -179.15(17) . . . . ?
C1 N1 C2 N2 -0.5(2) . . . . ?
C1 C3 C14 C16 -1.2(3) . . . . ?
C1 C7 C10 Cl1 179.14(17) . . . . ?
C1 C7 C10 C16 -0.6(3) . . . . ?
C2 S1 C4 C5 82.97(18) . . . . ?
C2 N1 C1 C3 0.7(2) . . . . ?
C2 N1 C1 C7 179.1(2) . . . . ?
C2 N2 C3 C1 0.4(2) . . . . ?
C2 N2 C3 C14 179.7(2) . . . . ?
C3 N2 C2 S1 178.84(16) . . . . ?
C3 N2 C2 N1 0.1(3) . . . . ?
C3 C1 C7 C10 -0.4(3) . . . . ?
C3 C14 C16 Cl2 -179.57(17) . . . . ?
C3 C14 C16 C10 0.2(3) . . . . ?
C4 S1 C2 N1 -12.1(2) . . . . ?
C4 S1 C2 N2 169.33(18) . . . . ?
C4 C5 C6 C17 -144.5(2) . . . . ?
C4 C5 C6 C24 35.8(3) . . . . ?
C4 C5 C9 C22 86.0(3) . . . . ?
C4 C5 C9 C30 -91.1(3) . . . . ?
C5 C6 C17 C31 -178.6(2) . . . . ?
C5 C6 C24 C37 178.8(3) . . . . ?
C5 C9 C22 C36 -177.5(2) . . . . ?
C5 C9 C30 C39 177.7(3) . . . . ?
C6 C5 C9 C22 -150.4(2) . . . . ?
C6 C5 C9 C30 32.5(3) . . . . ?
C6 C17 C31 C35 -1.0(5) . . . . ?
C6 C24 C37 C35 0.7(5) . . . . ?
C7 C1 C3 N2 -179.3(2) . . . . ?
C7 C1 C3 C14 1.3(3) . . . . ?
C7 C10 C16 Cl2 -179.57(18) . . . . ?
C7 C10 C16 C14 0.7(4) . . . . ?
C9 C5 C6 C17 96.4(2) . . . . ?
C9 C5 C6 C24 -83.3(3) . . . . ?
C9 C22 C36 C38 0.3(4) . . . . ?
C9 C30 C39 C38 -0.6(5) . . . . ?
C17 C6 C24 C37 -0.9(4) . . . . ?
C17 C31 C35 C37 0.7(5) . . . . ?
C22 C9 C30 C39 0.5(4) . . . . ?
C22 C36 C38 C39 -0.4(5) . . . . ?
C24 C6 C17 C31 1.1(4) . . . . ?
C30 C9 C22 C36 -0.3(4) . . . . ?
C31 C35 C37 C24 -0.6(5) . . . . ?
C36 C38 C39 C30 0.6(5) . . . . ?
Cl4 C32 C33 Cl3 1.3(4) . . . . ?
Cl4 C32 C33 C29 -178.9(2) . . . . ?
O2 C11 C12 S2 63.2(2) . . . . ?
O2 C11 C15 C23 -117.7(2) . . . . ?
O2 C11 C15 C34 60.0(3) . . . . ?
N3 C18 C21 N4 0.5(3) . . . . ?
N3 C18 C21 C26 -179.2(3) . . . . ?
N3 C18 C29 C33 -180.0(3) . . . . ?
N4 C21 C26 C32 179.5(3) . . . . ?
C8 C11 C12 S2 -55.4(2) . . . . ?
C8 C11 C15 C23 1.6(3) . . . . ?
C8 C11 C15 C34 179.4(2) . . . . ?
C8 C19 C25 C28 0.5(4) . . . . ?
C8 C20 C27 C28 0.4(4) . . . . ?
C11 C8 C19 C25 -177.8(2) . . . . ?
C11 C8 C20 C27 177.4(2) . . . . ?
C11 C15 C23 C40 178.6(3) . . . . ?
C11 C15 C34 C42 -178.9(3) . . . . ?
C12 S2 C13 N3 -165.5(2) . . . . ?
C12 S2 C13 N4 15.8(3) . . . . ?
C12 C11 C15 C23 123.4(3) . . . . ?
C12 C11 C15 C34 -58.8(3) . . . . ?
C13 S2 C12 C11 -90.52(19) . . . . ?
C13 N3 C18 C21 -0.1(3) . . . . ?
C13 N3 C18 C29 -179.6(3) . . . . ?
C13 N4 C21 C18 -0.8(3) . . . . ?
C13 N4 C21 C26 178.9(3) . . . . ?
C15 C11 C12 S2 -179.77(16) . . . . ?
C15 C23 C40 C41 -0.2(5) . . . . ?
C15 C34 C42 C41 0.5(6) . . . . ?
C18 N3 C13 S2 -179.31(19) . . . . ?
C18 N3 C13 N4 -0.4(3) . . . . ?
C18 C21 C26 C32 -0.9(4) . . . . ?
C18 C29 C33 Cl3 178.8(2) . . . . ?
C18 C29 C33 C32 -1.0(4) . . . . ?
C19 C8 C11 O2 5.2(3) . . . . ?
C19 C8 C11 C12 124.9(2) . . . . ?
C19 C8 C11 C15 -113.6(2) . . . . ?
C19 C8 C20 C27 -1.2(4) . . . . ?
C19 C25 C28 C27 -1.4(4) . . . . ?
C20 C8 C11 O2 -173.32(19) . . . . ?
C20 C8 C11 C12 -53.7(3) . . . . ?
C20 C8 C11 C15 67.9(3) . . . . ?
C20 C8 C19 C25 0.8(4) . . . . ?
C20 C27 C28 C25 1.0(4) . . . . ?
C21 N4 C13 S2 179.6(2) . . . . ?
C21 N4 C13 N3 0.7(3) . . . . ?
C21 C18 C29 C33 0.6(4) . . . . ?
C21 C26 C32 Cl4 179.9(2) . . . . ?
C21 C26 C32 C33 0.4(5) . . . . ?
C23 C15 C34 C42 -1.0(5) . . . . ?
C23 C40 C41 C42 -0.3(6) . . . . ?
C26 C32 C33 Cl3 -179.2(2) . . . . ?
C26 C32 C33 C29 0.6(5) . . . . ?
C29 C18 C21 N4 -179.9(2) . . . . ?
C29 C18 C21 C26 0.4(4) . . . . ?
C34 C15 C23 C40 0.9(4) . . . . ?
C40 C41 C42 C34 0.2(7) . . . . ?
C44 C43 C46 C46 163.5(15) . . . 3_557 ?
